data_2223750
loop_
_publ_author_name
'Wang, Ting-Ting'
'Xie, Ji-Min'

_publ_section_title
;Tetraethylammonium hexacyanidoferrate(III)
 bis(diaqua{6,6'-dimethoxy-2,2'-[<i>o</i>-phenylenebis(nitrilomethylidyne)]diphenolato}manganese(III))--methanol--ethanol
 (1/2/2)
;
_journal_coeditor_code GK2224
_journal_issue 11
_journal_name_full 'Acta Crystallographica Section E'
_journal_page_first m1387
_journal_page_last m1388
_journal_paper_doi 10.1107/S1600536809037490
_journal_volume 65
_journal_year 2009
_chemical_formula_iupac '(C8 H20 N) [Mn (C22 H18 N2 O4) (H2 O)2] [Fe (C N)6], 2CH4 O, 2C2 H6 O'
_chemical_formula_moiety 'C8 H20 N +, 2(C22 H22 Mn N2 O6 +), C6 Fe N6 3-, 2(C2 H6 O), 2(C H4 O)'
_chemical_formula_sum 'C64 H84 Fe Mn2 N11 O16'
_chemical_formula_weight 1429.15
_chemical_name_systematic
;
Tetraethylammonium hexacyanidoferrate(III) bis(diaqua{6,6'-dimethoxy-2,2'-
[<i>o</i>-phenylenebis(nitrilomethylidyne)]diphenolato}manganese(III))--
methanol--ethanol (1/2/2)
;
_space_group_IT_number 15
_symmetry_cell_setting monoclinic
_symmetry_space_group_name_Hall '-C 2yc'
_symmetry_space_group_name_H-M 'C 1 2/c 1'
_atom_sites_solution_hydrogens geom
_atom_sites_solution_primary direct
_atom_sites_solution_secondary difmap
_audit_creation_method SHELXL-97
_cell_angle_alpha 90.00
_cell_angle_beta 98.077(12)
_cell_angle_gamma 90.00
_cell_formula_units_Z 4
_cell_length_a 24.83(2)
_cell_length_b 12.467(11)
_cell_length_c 22.915(19)
_cell_measurement_reflns_used 6244
_cell_measurement_temperature 296(2)
_cell_measurement_theta_max 27.495
_cell_measurement_theta_min 2.266
_cell_volume 7023(10)
_computing_cell_refinement 'CrystalClear (Rigaku, 2002)'
_computing_data_collection 'CrystalClear (Rigaku, 2002)'
_computing_data_reduction 'CrystalClear (Rigaku, 2002)'
_computing_molecular_graphics 'DIAMOND (Brandenburg & Putz, 2006) and SHELXTL (Sheldrick, 2008)'
_computing_publication_material 'SHELXL97 (Sheldrick, 2008)'
_computing_structure_refinement 'SHELXL97 (Sheldrick, 2008)'
_computing_structure_solution 'SHELXS97 (Sheldrick, 2008)'
_diffrn_ambient_temperature 296(2)
_diffrn_detector_area_resol_mean 0
_diffrn_measured_fraction_theta_full 0.991
_diffrn_measured_fraction_theta_max 0.991
_diffrn_measurement_device_type 'Rigaku Mercury CCD'
_diffrn_measurement_method \w
_diffrn_radiation_monochromator graphite
_diffrn_radiation_source 'fine-focus sealed tube'
_diffrn_radiation_type MoK\a
_diffrn_radiation_wavelength 0.71073
_diffrn_reflns_av_R_equivalents 0.0772
_diffrn_reflns_av_sigmaI/netI 0.0826
_diffrn_reflns_limit_h_max 32
_diffrn_reflns_limit_h_min -32
_diffrn_reflns_limit_k_max 16
_diffrn_reflns_limit_k_min -15
_diffrn_reflns_limit_l_max 29
_diffrn_reflns_limit_l_min -29
_diffrn_reflns_number 29161
_diffrn_reflns_theta_full 27.61
_diffrn_reflns_theta_max 27.61
_diffrn_reflns_theta_min 2.27
_diffrn_standards_decay_% 0
_diffrn_standards_interval_count 0
_diffrn_standards_interval_time 0
_diffrn_standards_number 0
_exptl_absorpt_coefficient_mu 0.630
_exptl_absorpt_correction_T_max 0.910
_exptl_absorpt_correction_T_min 0.871
_exptl_absorpt_correction_type multi-scan
_exptl_absorpt_process_details '(CrystalClear; Rigaku, 2002)'
_exptl_crystal_colour black
_exptl_crystal_density_diffrn 1.351
_exptl_crystal_density_method 'not measured'
_exptl_crystal_description Prism
_exptl_crystal_F_000 2996
_exptl_crystal_size_max 0.22
_exptl_crystal_size_mid 0.22
_exptl_crystal_size_min 0.15
_refine_diff_density_max 0.682
_refine_diff_density_min -0.608
_refine_ls_extinction_method none
_refine_ls_goodness_of_fit_ref 1.049
_refine_ls_hydrogen_treatment constr
_refine_ls_matrix_type full
_refine_ls_number_parameters 483
_refine_ls_number_reflns 8077
_refine_ls_number_restraints 7
_refine_ls_restrained_S_all 1.058
_refine_ls_R_factor_all 0.1082
_refine_ls_R_factor_gt 0.0483
_refine_ls_shift/su_max 0.001
_refine_ls_shift/su_mean 0.000
_refine_ls_structure_factor_coef Fsqd
_refine_ls_weighting_details 'calc w=1/[\s^2^(Fo^2^)+(0.05P)^2^+6P] where P=(Fo^2^+2Fc^2^)/3'
_refine_ls_weighting_scheme calc
_refine_ls_wR_factor_gt 0.1043
_refine_ls_wR_factor_ref 0.1285
_reflns_number_gt 4987
_reflns_number_total 8077
_reflns_threshold_expression I>2\s(I)
_cod_data_source_file gk2224.cif
_cod_data_source_block I
_cod_original_cell_volume 7024(10)
_cod_original_sg_symbol_H-M 'C 2/c'
_cod_database_code 2223750
_cod_database_fobs_code 2223750

loop_
_symmetry_equiv_pos_as_xyz
'x, y, z'
'-x, y, -z+1/2'
'x+1/2, y+1/2, z'
'-x+1/2, y+1/2, -z+1/2'
'-x, -y, -z'
'x, -y, z-1/2'
'-x+1/2, -y+1/2, -z'
'x+1/2, -y+1/2, z-1/2'

loop_
_atom_site_type_symbol
_atom_site_label
_atom_site_fract_x
_atom_site_fract_y
_atom_site_fract_z
_atom_site_U_iso_or_equiv
_atom_site_adp_type
_atom_site_calc_flag
_atom_site_refinement_flags
_atom_site_occupancy
_atom_site_disorder_assembly
_atom_site_disorder_group
Mn Mn1 0.225696(15) 0.19335(4) 0.900599(18) 0.02057(13) Uani d . 1 . .
N N4 0.19214(9) 0.2894(2) 0.83582(10) 0.0222(6) Uani d . 1 . .
N N5 0.28072(8) 0.17122(19) 0.84607(10) 0.0200(5) Uani d . 1 . .
O O1 0.17142(7) 0.22371(17) 0.94799(8) 0.0257(5) Uani d . 1 . .
O O1W 0.27767(7) 0.33754(17) 0.93263(9) 0.0270(5) Uani d . 1 . .
H H1C 0.3072 0.3103 0.9495 0.041 Uiso d R 1 . .
H H1D 0.2583 0.3811 0.9492 0.041 Uiso d R 1 . .
O O2 0.26287(7) 0.10405(17) 0.95897(8) 0.0242(5) Uani d . 1 . .
O O2W 0.17979(9) 0.05630(19) 0.85739(10) 0.0389(6) Uani d . 1 . .
H H2C 0.1806 0.0453 0.8209 0.058 Uiso d R 1 . .
H H2D 0.1710 0.0078 0.8803 0.058 Uiso d R 1 . .
O O3 0.10898(8) 0.23257(19) 1.02928(9) 0.0335(6) Uani d . 1 . .
O O4 0.29094(8) -0.02186(18) 1.04843(9) 0.0334(6) Uani d . 1 . .
C C1 0.12920(10) 0.2894(2) 0.93726(13) 0.0237(7) Uani d . 1 . .
C C2 0.09377(11) 0.2957(3) 0.98106(13) 0.0281(7) Uani d . 1 . .
C C3 0.04880(12) 0.3622(3) 0.97292(15) 0.0364(8) Uani d . 1 . .
H H3A 0.0254 0.3644 1.0012 0.044 Uiso calc R 1 . .
C C4 0.03832(12) 0.4260(3) 0.92262(15) 0.0397(9) Uani d . 1 . .
H H4A 0.0083 0.4714 0.9180 0.048 Uiso calc R 1 . .
C C5 0.07180(12) 0.4224(3) 0.87996(15) 0.0352(8) Uani d . 1 . .
H H5A 0.0647 0.4660 0.8468 0.042 Uiso calc R 1 . .
C C6 0.11749(11) 0.3522(3) 0.88629(13) 0.0258(7) Uani d . 1 . .
C C7 0.14969(11) 0.3500(3) 0.83889(13) 0.0262(7) Uani d . 1 . .
H H7A 0.1394 0.3962 0.8074 0.031 Uiso calc R 1 . .
C C8 0.22164(11) 0.2927(2) 0.78637(12) 0.0222(6) Uani d . 1 . .
C C9 0.20642(12) 0.3505(3) 0.73467(13) 0.0302(7) Uani d . 1 . .
H H9A 0.1743 0.3899 0.7297 0.036 Uiso calc R 1 . .
C C10 0.23945(13) 0.3492(3) 0.69047(14) 0.0337(8) Uani d . 1 . .
H H10A 0.2288 0.3864 0.6556 0.040 Uiso calc R 1 . .
C C11 0.28830(12) 0.2927(3) 0.69809(13) 0.0293(7) Uani d . 1 . .
H H11A 0.3109 0.2948 0.6690 0.035 Uiso calc R 1 . .
C C12 0.30333(11) 0.2338(3) 0.74860(13) 0.0254(7) Uani d . 1 . .
H H12A 0.3357 0.1953 0.7532 0.030 Uiso calc R 1 . .
C C13 0.26995(10) 0.2317(2) 0.79300(12) 0.0210(6) Uani d . 1 . .
C C14 0.32186(10) 0.1053(2) 0.85617(12) 0.0231(7) Uani d . 1 . .
H H14A 0.3447 0.1006 0.8274 0.028 Uiso calc R 1 . .
C C15 0.33504(11) 0.0397(2) 0.90729(13) 0.0235(7) Uani d . 1 . .
C C16 0.37990(11) -0.0311(3) 0.90782(14) 0.0312(8) Uani d . 1 . .
H H16A 0.3998 -0.0313 0.8763 0.037 Uiso calc R 1 . .
C C17 0.39398(12) -0.0988(3) 0.95406(15) 0.0370(9) Uani d . 1 . .
H H17A 0.4230 -0.1459 0.9536 0.044 Uiso calc R 1 . .
C C18 0.36498(12) -0.0981(3) 1.00261(15) 0.0342(8) Uani d . 1 . .
H H18A 0.3752 -0.1438 1.0343 0.041 Uiso calc R 1 . .
C C19 0.32150(11) -0.0299(3) 1.00317(13) 0.0256(7) Uani d . 1 . .
C C20 0.30518(10) 0.0404(2) 0.95564(12) 0.0208(6) Uani d . 1 . .
C C21 0.07320(14) 0.2277(3) 1.07371(16) 0.0481(10) Uani d . 1 . .
H H21A 0.0886 0.1812 1.1051 0.072 Uiso calc R 1 . .
H H21B 0.0384 0.2003 1.0565 0.072 Uiso calc R 1 . .
H H21C 0.0688 0.2983 1.0891 0.072 Uiso calc R 1 . .
C C22 0.30130(15) -0.0992(3) 1.09498(16) 0.0485(10) Uani d . 1 . .
H H22A 0.2775 -0.0860 1.1238 0.073 Uiso calc R 1 . .
H H22B 0.3384 -0.0933 1.1132 0.073 Uiso calc R 1 . .
H H22C 0.2949 -0.1700 1.0791 0.073 Uiso calc R 1 . .
Fe Fe1 0.5000 0.20032(5) 0.7500 0.02048(15) Uani d S 1 . .
N N1 0.41520(11) 0.0258(2) 0.76940(13) 0.0398(7) Uani d . 1 . .
N N2 0.41795(11) 0.3708(2) 0.78020(13) 0.0413(8) Uani d . 1 . .
N N3 0.55820(12) 0.2277(3) 0.87850(13) 0.0478(8) Uani d . 1 . .
C C23 0.44759(11) 0.0900(3) 0.76426(13) 0.0268(7) Uani d . 1 . .
C C24 0.44855(11) 0.3079(3) 0.76920(14) 0.0270(7) Uani d . 1 . .
C C25 0.53541(12) 0.2119(3) 0.83165(15) 0.0312(8) Uani d . 1 . .
O O5 0.64242(12) 0.3872(2) 0.91758(12) 0.0636(8) Uani d D 1 . .
H H5B 0.6144 0.3442 0.9107 0.076 Uiso d R 1 A .
C C26A 0.6553(5) 0.3967(12) 0.9782(6) 0.068(3) Uani d P 0.50 A 1
H H26A 0.6842 0.4482 0.9890 0.082 Uiso calc PR 0.50 A 1
H H26B 0.6655 0.3282 0.9966 0.082 Uiso calc PR 0.50 A 1
C C27 0.5956(4) 0.4407(8) 0.9956(3) 0.100(4) Uani d PU 0.50 A 1
H H27A 0.5987 0.4517 1.0374 0.120 Uiso calc PR 0.50 A 1
H H27B 0.5678 0.3884 0.9837 0.120 Uiso calc PR 0.50 A 1
H H27C 0.5862 0.5072 0.9756 0.120 Uiso calc PR 0.50 A 1
C C26B 0.6324(4) 0.4138(8) 0.9832(3) 0.068(3) Uani d PRD 0.50 A 2
H H26C 0.5954 0.4365 0.9830 0.102 Uiso calc PR 0.50 A 2
H H26D 0.6565 0.4700 0.9990 0.102 Uiso calc PR 0.50 A 2
H H26E 0.6391 0.3508 1.0072 0.102 Uiso calc PR 0.50 A 2
O O6 0.34304(10) 0.5328(2) 0.76054(11) 0.0492(7) Uani d . 1 . .
H H6B 0.3679 0.4840 0.7643 0.059 Uiso d R 1 B .
C C28A 0.3171(8) 0.5434(18) 0.8071(9) 0.066(7) Uani d P 0.50 B 1
H H28A 0.2866 0.5912 0.7960 0.080 Uiso d PR 0.50 B 1
H H28B 0.3028 0.4723 0.8128 0.080 Uiso d PR 0.50 B 1
C C29 0.3422(5) 0.5759(10) 0.8626(4) 0.101(4) Uani d P 0.50 B 1
H H29A 0.3162 0.5749 0.8899 0.152 Uiso calc PR 0.50 B 1
H H29B 0.3562 0.6473 0.8601 0.152 Uiso calc PR 0.50 B 1
H H29C 0.3716 0.5279 0.8761 0.152 Uiso calc PR 0.50 B 1
C C28B 0.3076(8) 0.5330(15) 0.8069(7) 0.035(4) Uani d P 0.50 B 2
H H28C 0.2822 0.4746 0.8005 0.053 Uiso calc PR 0.50 B 2
H H28D 0.2880 0.5996 0.8057 0.053 Uiso calc PR 0.50 B 2
H H28E 0.3293 0.5251 0.8447 0.053 Uiso calc PR 0.50 B 2
N N6 -0.0021(11) 0.1619(5) 0.7622(8) 0.047(4) Uani d P 0.50 . .
C C30 -0.0566(3) 0.1690(8) 0.7791(5) 0.083(3) Uani d P 0.50 . .
H H30A -0.0815 0.1909 0.7452 0.100 Uiso d PR 0.50 . .
H H30B -0.0673 0.0985 0.7899 0.100 Uiso d PR 0.50 . .
C C31 -0.0630(7) 0.2493(14) 0.8296(6) 0.080(4) Uani d P 0.50 . .
H H31A -0.0999 0.2483 0.8377 0.120 Uiso d PR 0.50 . .
H H31B -0.0390 0.2287 0.8644 0.120 Uiso d PR 0.50 . .
H H31C -0.0539 0.3203 0.8181 0.120 Uiso d PR 0.50 . .
C C32 0.0420(3) 0.1427(8) 0.8130(5) 0.065(3) Uani d P 0.50 . .
H H32A 0.0762 0.1328 0.7987 0.078 Uiso d PR 0.50 . .
H H32B 0.0452 0.2058 0.8372 0.078 Uiso d PR 0.50 . .
C C33 0.0319(11) 0.0444(18) 0.8536(11) 0.086(6) Uani d P 0.50 . .
H H33A 0.0615 0.0390 0.8853 0.129 Uiso d PR 0.50 . .
H H33B 0.0299 -0.0201 0.8305 0.129 Uiso d PR 0.50 . .
H H33C -0.0015 0.0539 0.8695 0.129 Uiso d PR 0.50 . .
C C34 0.0129(4) 0.2695(7) 0.7327(7) 0.087(5) Uani d P 0.50 . .
H H34A -0.0177 0.2925 0.7053 0.104 Uiso d PR 0.50 . .
H H34B 0.0189 0.3224 0.7634 0.104 Uiso d PR 0.50 . .
C C35 0.0620(6) 0.2682(14) 0.7047(6) 0.076(4) Uani d P 0.50 . .
H H35A 0.0679 0.3380 0.6891 0.114 Uiso d PR 0.50 . .
H H35B 0.0562 0.2172 0.6730 0.114 Uiso d PR 0.50 . .
H H35C 0.0933 0.2475 0.7318 0.114 Uiso d PR 0.50 . .
C C36 0.0001(3) 0.0690(7) 0.7169(4) 0.063(3) Uani d P 0.50 . .
H H36A 0.0370 0.0639 0.7090 0.075 Uiso d PR 0.50 . .
H H36B -0.0080 0.0032 0.7356 0.075 Uiso d PR 0.50 . .
C C37 -0.0355(8) 0.0791(14) 0.6618(8) 0.072(5) Uani d P 0.50 . .
H H37A -0.0299 0.0175 0.6382 0.107 Uiso d PR 0.50 . .
H H37B -0.0271 0.1430 0.6416 0.107 Uiso d PR 0.50 . .
H H37C -0.0728 0.0814 0.6686 0.107 Uiso d PR 0.50 . .

loop_
_atom_site_aniso_label
_atom_site_aniso_U_11
_atom_site_aniso_U_22
_atom_site_aniso_U_33
_atom_site_aniso_U_12
_atom_site_aniso_U_13
_atom_site_aniso_U_23
Mn1 0.0194(2) 0.0256(3) 0.0178(2) 0.00585(18) 0.00654(16) 0.0020(2)
N4 0.0220(11) 0.0259(16) 0.0192(13) 0.0031(10) 0.0042(9) -0.0006(11)
N5 0.0212(10) 0.0234(15) 0.0159(12) 0.0017(10) 0.0045(9) -0.0002(11)
O1 0.0235(9) 0.0327(14) 0.0225(11) 0.0096(9) 0.0088(8) 0.0039(10)
O1W 0.0277(10) 0.0267(13) 0.0274(12) 0.0059(9) 0.0064(9) -0.0024(10)
O2 0.0259(9) 0.0271(13) 0.0208(11) 0.0100(9) 0.0080(8) 0.0017(9)
O2W 0.0513(13) 0.0386(15) 0.0287(13) -0.0140(11) 0.0126(11) -0.0040(11)
O3 0.0313(11) 0.0445(16) 0.0281(13) 0.0057(10) 0.0161(9) 0.0062(11)
O4 0.0388(11) 0.0376(15) 0.0264(12) 0.0155(10) 0.0138(10) 0.0135(11)
C1 0.0197(12) 0.0272(19) 0.0248(16) 0.0023(12) 0.0047(11) -0.0058(14)
C2 0.0246(13) 0.035(2) 0.0266(17) 0.0023(13) 0.0090(12) -0.0002(15)
C3 0.0261(15) 0.051(2) 0.035(2) 0.0054(15) 0.0142(14) -0.0018(18)
C4 0.0307(16) 0.048(2) 0.041(2) 0.0207(16) 0.0088(14) -0.0003(18)
C5 0.0339(16) 0.039(2) 0.0325(19) 0.0133(15) 0.0064(14) 0.0043(16)
C6 0.0236(13) 0.0289(19) 0.0252(17) 0.0069(13) 0.0045(12) 0.0012(14)
C7 0.0258(14) 0.0297(19) 0.0229(16) 0.0050(13) 0.0029(12) 0.0035(14)
C8 0.0242(13) 0.0249(18) 0.0187(15) -0.0015(12) 0.0073(11) -0.0006(13)
C9 0.0287(14) 0.035(2) 0.0276(18) 0.0065(14) 0.0072(13) 0.0059(15)
C10 0.0444(18) 0.036(2) 0.0214(17) 0.0023(16) 0.0092(14) 0.0069(16)
C11 0.0357(16) 0.031(2) 0.0240(17) -0.0041(14) 0.0141(13) 0.0004(15)
C12 0.0244(13) 0.0280(19) 0.0250(17) 0.0000(13) 0.0080(12) -0.0006(14)
C13 0.0232(13) 0.0204(17) 0.0200(15) -0.0018(12) 0.0049(11) -0.0003(13)
C14 0.0219(13) 0.0284(19) 0.0207(16) 0.0004(12) 0.0086(11) -0.0032(14)
C15 0.0231(13) 0.0247(18) 0.0229(16) 0.0036(12) 0.0035(11) -0.0002(13)
C16 0.0281(14) 0.041(2) 0.0266(17) 0.0130(14) 0.0113(13) 0.0017(16)
C17 0.0327(16) 0.039(2) 0.041(2) 0.0195(15) 0.0107(15) 0.0094(18)
C18 0.0375(16) 0.033(2) 0.0331(19) 0.0111(15) 0.0084(14) 0.0120(16)
C19 0.0281(14) 0.0280(19) 0.0218(16) 0.0046(13) 0.0073(12) 0.0026(14)
C20 0.0201(13) 0.0224(18) 0.0203(15) 0.0015(12) 0.0038(11) -0.0012(13)
C21 0.048(2) 0.063(3) 0.040(2) 0.0018(18) 0.0297(17) 0.010(2)
C22 0.062(2) 0.051(3) 0.038(2) 0.020(2) 0.0258(18) 0.0244(19)
Fe1 0.0182(3) 0.0211(4) 0.0228(3) 0.000 0.0049(2) 0.000
N1 0.0449(16) 0.040(2) 0.0385(17) -0.0147(14) 0.0206(14) -0.0062(14)
N2 0.0348(15) 0.0362(19) 0.055(2) 0.0074(13) 0.0125(14) -0.0030(16)
N3 0.0594(19) 0.048(2) 0.0325(18) 0.0101(16) -0.0060(15) -0.0024(16)
C23 0.0257(14) 0.031(2) 0.0262(17) 0.0000(14) 0.0114(12) -0.0040(14)
C24 0.0217(13) 0.0251(19) 0.0347(18) -0.0002(14) 0.0057(12) 0.0000(15)
C25 0.0299(15) 0.027(2) 0.037(2) 0.0068(14) 0.0062(14) 0.0025(16)
O5 0.092(2) 0.056(2) 0.0462(18) -0.0256(16) 0.0231(15) -0.0015(15)
C26A 0.093(9) 0.059(5) 0.058(4) -0.022(6) 0.034(5) -0.011(3)
C27 0.130(7) 0.105(7) 0.079(6) 0.012(6) 0.066(6) -0.042(5)
C26B 0.093(9) 0.059(5) 0.058(4) -0.022(6) 0.034(5) -0.011(3)
O6 0.0588(15) 0.0536(19) 0.0352(15) 0.0273(13) 0.0070(13) 0.0013(13)
C28A 0.042(8) 0.074(12) 0.080(12) 0.023(8) -0.002(7) 0.036(8)
C29 0.105(8) 0.145(12) 0.052(7) -0.009(8) 0.006(6) -0.035(7)
C28B 0.041(6) 0.038(7) 0.031(6) -0.005(5) 0.023(5) -0.020(5)
N6 0.024(4) 0.029(3) 0.086(15) 0.003(4) 0.002(9) -0.004(4)
C30 0.029(4) 0.059(7) 0.157(11) 0.014(4) 0.000(5) -0.003(7)
C31 0.067(7) 0.062(9) 0.111(12) 0.018(6) 0.014(9) -0.021(11)
C32 0.032(4) 0.048(7) 0.111(10) 0.001(4) -0.007(5) -0.003(6)
C33 0.070(7) 0.068(11) 0.118(16) 0.002(7) 0.010(8) 0.057(9)
C34 0.056(8) 0.032(5) 0.163(16) 0.000(4) -0.018(7) 0.015(7)
C35 0.070(7) 0.063(9) 0.089(11) -0.031(6) -0.007(8) 0.020(9)
C36 0.051(4) 0.028(5) 0.107(8) -0.005(4) 0.001(5) -0.003(5)
C37 0.067(9) 0.074(16) 0.073(11) -0.019(11) 0.006(7) -0.027(10)

loop_
_atom_type_symbol
_atom_type_description
_atom_type_scat_dispersion_real
_atom_type_scat_dispersion_imag
_atom_type_scat_source
C C 0.0033 0.0016 'International Tables Vol C Tables 4.2.6.8 and 6.1.1.4'
H H 0.0000 0.0000 'International Tables Vol C Tables 4.2.6.8 and 6.1.1.4'
N N 0.0061 0.0033 'International Tables Vol C Tables 4.2.6.8 and 6.1.1.4'
O O 0.0106 0.0060 'International Tables Vol C Tables 4.2.6.8 and 6.1.1.4'
Mn Mn 0.3368 0.7283 'International Tables Vol C Tables 4.2.6.8 and 6.1.1.4'
Fe Fe 0.3463 0.8444 'International Tables Vol C Tables 4.2.6.8 and 6.1.1.4'

loop_
_geom_angle_atom_site_label_1
_geom_angle_atom_site_label_2
_geom_angle_atom_site_label_3
_geom_angle_site_symmetry_1
_geom_angle_site_symmetry_3
_geom_angle
_geom_angle_publ_flag
O2 Mn1 O1 . . 91.62(10) n
O2 Mn1 N5 . . 93.02(10) n
O1 Mn1 N5 . . 175.24(9) n
O2 Mn1 N4 . . 175.15(8) n
O1 Mn1 N4 . . 92.89(10) n
N5 Mn1 N4 . . 82.44(10) n
O2 Mn1 O2W . . 91.82(11) n
O1 Mn1 O2W . . 92.74(10) n
N5 Mn1 O2W . . 88.17(10) n
N4 Mn1 O2W . . 89.75(11) n
O2 Mn1 O1W . . 92.23(10) n
O1 Mn1 O1W . . 94.28(9) n
N5 Mn1 O1W . . 84.49(9) n
N4 Mn1 O1W . . 85.66(10) n
O2W Mn1 O1W . . 171.79(8) n
C7 N4 C8 . . 122.1(3) ?
C7 N4 Mn1 . . 124.2(2) ?
C8 N4 Mn1 . . 113.49(18) ?
C14 N5 C13 . . 122.2(2) ?
C14 N5 Mn1 . . 124.3(2) ?
C13 N5 Mn1 . . 113.47(17) ?
C1 O1 Mn1 . . 128.92(19) ?
Mn1 O1W H1C . . 104.2 ?
Mn1 O1W H1D . . 108.6 ?
H1C O1W H1D . . 123.9 ?
C20 O2 Mn1 . . 128.80(18) ?
Mn1 O2W H2C . . 118.9 ?
Mn1 O2W H2D . . 115.8 ?
H2C O2W H2D . . 122.5 ?
C2 O3 C21 . . 117.9(2) ?
C19 O4 C22 . . 116.9(2) ?
O1 C1 C6 . . 124.4(2) ?
O1 C1 C2 . . 116.9(3) ?
C6 C1 C2 . . 118.7(3) ?
O3 C2 C3 . . 125.5(3) ?
O3 C2 C1 . . 114.2(3) ?
C3 C2 C1 . . 120.3(3) ?
C2 C3 C4 . . 120.5(3) ?
C2 C3 H3A . . 119.8 ?
C4 C3 H3A . . 119.8 ?
C5 C4 C3 . . 120.6(3) ?
C5 C4 H4A . . 119.7 ?
C3 C4 H4A . . 119.7 ?
C4 C5 C6 . . 120.1(3) ?
C4 C5 H5A . . 119.9 ?
C6 C5 H5A . . 119.9 ?
C1 C6 C5 . . 119.8(3) ?
C1 C6 C7 . . 123.2(3) ?
C5 C6 C7 . . 117.0(3) ?
N4 C7 C6 . . 126.2(3) ?
N4 C7 H7A . . 116.9 ?
C6 C7 H7A . . 116.9 ?
C9 C8 C13 . . 119.7(2) ?
C9 C8 N4 . . 125.4(3) ?
C13 C8 N4 . . 114.9(2) ?
C10 C9 C8 . . 119.8(3) ?
C10 C9 H9A . . 120.1 ?
C8 C9 H9A . . 120.1 ?
C9 C10 C11 . . 120.5(3) ?
C9 C10 H10A . . 119.8 ?
C11 C10 H10A . . 119.8 ?
C12 C11 C10 . . 120.2(3) ?
C12 C11 H11A . . 119.9 ?
C10 C11 H11A . . 119.9 ?
C11 C12 C13 . . 120.2(3) ?
C11 C12 H12A . . 119.9 ?
C13 C12 H12A . . 119.9 ?
C12 C13 C8 . . 119.6(3) ?
C12 C13 N5 . . 124.8(3) ?
C8 C13 N5 . . 115.6(2) ?
N5 C14 C15 . . 126.1(2) ?
N5 C14 H14A . . 117.0 ?
C15 C14 H14A . . 117.0 ?
C20 C15 C16 . . 119.5(3) ?
C20 C15 C14 . . 123.6(3) ?
C16 C15 C14 . . 116.9(3) ?
C17 C16 C15 . . 120.5(3) ?
C17 C16 H16A . . 119.8 ?
C15 C16 H16A . . 119.8 ?
C16 C17 C18 . . 120.5(3) ?
C16 C17 H17A . . 119.8 ?
C18 C17 H17A . . 119.8 ?
C19 C18 C17 . . 120.0(3) ?
C19 C18 H18A . . 120.0 ?
C17 C18 H18A . . 120.0 ?
O4 C19 C18 . . 124.8(3) ?
O4 C19 C20 . . 114.1(2) ?
C18 C19 C20 . . 121.1(3) ?
O2 C20 C19 . . 118.0(2) ?
O2 C20 C15 . . 123.6(3) ?
C19 C20 C15 . . 118.3(3) ?
O3 C21 H21A . . 109.5 ?
O3 C21 H21B . . 109.5 ?
H21A C21 H21B . . 109.5 ?
O3 C21 H21C . . 109.5 ?
H21A C21 H21C . . 109.5 ?
H21B C21 H21C . . 109.5 ?
O4 C22 H22A . . 109.5 ?
O4 C22 H22B . . 109.5 ?
H22A C22 H22B . . 109.5 ?
O4 C22 H22C . . 109.5 ?
H22A C22 H22C . . 109.5 ?
H22B C22 H22C . . 109.5 ?
C24 Fe1 C24 2_656 . 92.78(19) ?
C24 Fe1 C23 2_656 2_656 88.50(14) ?
C24 Fe1 C23 . 2_656 176.55(13) ?
C24 Fe1 C23 2_656 . 176.55(13) ?
C24 Fe1 C23 . . 88.50(14) ?
C23 Fe1 C23 2_656 . 90.40(19) ?
C24 Fe1 C25 2_656 . 86.79(14) ?
C24 Fe1 C25 . . 87.36(13) ?
C23 Fe1 C25 2_656 . 89.52(13) ?
C23 Fe1 C25 . . 96.47(13) ?
C24 Fe1 C25 2_656 2_656 87.36(13) ?
C24 Fe1 C25 . 2_656 86.79(14) ?
C23 Fe1 C25 2_656 2_656 96.47(13) ?
C23 Fe1 C25 . 2_656 89.52(13) ?
C25 Fe1 C25 . 2_656 171.5(2) ?
N1 C23 Fe1 . . 176.0(3) ?
N2 C24 Fe1 . . 179.4(3) ?
N3 C25 Fe1 . . 173.8(3) ?
C26A O5 H5B . . 107.4 ?
C26B O5 H5B . . 94.1 ?
O5 C26A C27 . . 100.3(10) ?
O5 C26A H26A . . 111.7 ?
C27 C26A H26A . . 111.7 ?
O5 C26A H26B . . 111.7 ?
C27 C26A H26B . . 111.7 ?
H26A C26A H26B . . 109.5 ?
C26A C27 H27A . . 109.5 ?
C26A C27 H27B . . 109.5 ?
H27A C27 H27B . . 109.5 ?
C26A C27 H27C . . 109.5 ?
H27A C27 H27C . . 109.5 ?
H27B C27 H27C . . 109.5 ?
O5 C26B H26C . . 109.5 ?
O5 C26B H26D . . 109.5 ?
H26C C26B H26D . . 109.5 ?
O5 C26B H26E . . 109.5 ?
H26C C26B H26E . . 109.5 ?
H26D C26B H26E . . 109.5 ?
C28A O6 H6B . . 114.3 ?
C28B O6 H6B . . 115.0 ?
O6 C28A C29 . . 123.8(17) ?
O6 C28A H28A . . 107.4 ?
C29 C28A H28A . . 107.1 ?
O6 C28A H28B . . 104.2 ?
C29 C28A H28B . . 105.6 ?
H28A C28A H28B . . 107.9 ?
C28A C29 H29A . . 109.5 ?
C28A C29 H29B . . 109.5 ?
H29A C29 H29B . . 109.5 ?
C28A C29 H29C . . 109.5 ?
H29A C29 H29C . . 109.5 ?
H29B C29 H29C . . 109.5 ?
O6 C28B H28C . . 109.5 ?
O6 C28B H28D . . 109.5 ?
H28C C28B H28D . . 109.5 ?
O6 C28B H28E . . 109.5 ?
H28C C28B H28E . . 109.5 ?
H28D C28B H28E . . 109.5 ?
C30 N6 C32 . . 114.0(11) ?
C30 N6 C36 . . 109.9(16) ?
C32 N6 C36 . . 107.9(12) ?
C30 N6 C34 . . 110.3(12) ?
C32 N6 C34 . . 106.2(15) ?
C36 N6 C34 . . 108.4(10) ?
N6 C30 C31 . . 115.5(11) ?
N6 C30 H30A . . 108.5 ?
C31 C30 H30A . . 107.3 ?
N6 C30 H30B . . 108.1 ?
C31 C30 H30B . . 109.6 ?
H30A C30 H30B . . 107.5 ?
C30 C31 H31A . . 109.6 ?
C30 C31 H31B . . 109.3 ?
H31A C31 H31B . . 109.5 ?
C30 C31 H31C . . 109.6 ?
H31A C31 H31C . . 109.5 ?
H31B C31 H31C . . 109.5 ?
N6 C32 C33 . . 115.0(14) ?
N6 C32 H32A . . 109.9 ?
C33 C32 H32A . . 108.8 ?
N6 C32 H32B . . 108.0 ?
C33 C32 H32B . . 107.5 ?
H32A C32 H32B . . 107.3 ?
C32 C33 H33A . . 109.4 ?
C32 C33 H33B . . 108.8 ?
H33A C33 H33B . . 109.5 ?
C32 C33 H33C . . 110.2 ?
H33A C33 H33C . . 109.5 ?
H33B C33 H33C . . 109.5 ?
C35 C34 N6 . . 116.3(11) ?
C35 C34 H34A . . 110.6 ?
N6 C34 H34A . . 108.8 ?
C35 C34 H34B . . 106.2 ?
N6 C34 H34B . . 107.1 ?
H34A C34 H34B . . 107.5 ?
C34 C35 H35A . . 109.5 ?
C34 C35 H35B . . 107.2 ?
H35A C35 H35B . . 109.5 ?
C34 C35 H35C . . 111.7 ?
H35A C35 H35C . . 109.5 ?
H35B C35 H35C . . 109.5 ?
C37 C36 N6 . . 116.3(13) ?
C37 C36 H36A . . 108.9 ?
N6 C36 H36A . . 107.4 ?
C37 C36 H36B . . 108.9 ?
N6 C36 H36B . . 107.9 ?
H36A C36 H36B . . 107.2 ?
C36 C37 H37A . . 107.7 ?
C36 C37 H37B . . 110.3 ?
H37A C37 H37B . . 109.5 ?
C36 C37 H37C . . 110.4 ?
H37A C37 H37C . . 109.5 ?
H37B C37 H37C . . 109.5 ?

loop_
_geom_bond_atom_site_label_1
_geom_bond_atom_site_label_2
_geom_bond_site_symmetry_2
_geom_bond_distance
_geom_bond_publ_flag
Mn1 O2 . 1.880(2) y
Mn1 O1 . 1.884(2) y
Mn1 N5 . 1.996(2) y
Mn1 N4 . 1.996(3) y
Mn1 O2W . 2.210(3) y
Mn1 O1W . 2.274(2) y
N4 C7 . 1.307(4) ?
N4 C8 . 1.434(3) ?
N5 C14 . 1.306(4) ?
N5 C13 . 1.424(4) ?
O1 C1 . 1.326(3) ?
O1W H1C . 0.8500 ?
O1W H1D . 0.8500 ?
O2 C20 . 1.328(3) ?
O2W H2C . 0.8501 ?
O2W H2D . 0.8499 ?
O3 C2 . 1.366(4) ?
O3 C21 . 1.444(3) ?
O4 C19 . 1.372(3) ?
O4 C22 . 1.434(4) ?
C1 C6 . 1.402(4) ?
C1 C2 . 1.427(4) ?
C2 C3 . 1.382(4) ?
C3 C4 . 1.395(5) ?
C3 H3A . 0.9300 ?
C4 C5 . 1.370(4) ?
C4 H4A . 0.9300 ?
C5 C6 . 1.425(4) ?
C5 H5A . 0.9300 ?
C6 C7 . 1.437(4) ?
C7 H7A . 0.9300 ?
C8 C9 . 1.393(4) ?
C8 C13 . 1.410(4) ?
C9 C10 . 1.390(4) ?
C9 H9A . 0.9300 ?
C10 C11 . 1.392(4) ?
C10 H10A . 0.9300 ?
C11 C12 . 1.378(4) ?
C11 H11A . 0.9300 ?
C12 C13 . 1.400(4) ?
C12 H12A . 0.9300 ?
C14 C15 . 1.428(4) ?
C14 H14A . 0.9300 ?
C15 C20 . 1.417(4) ?
C15 C16 . 1.420(4) ?
C16 C17 . 1.361(4) ?
C16 H16A . 0.9300 ?
C17 C18 . 1.408(4) ?
C17 H17A . 0.9300 ?
C18 C19 . 1.376(4) ?
C18 H18A . 0.9300 ?
C19 C20 . 1.412(4) ?
C21 H21A . 0.9600 ?
C21 H21B . 0.9600 ?
C21 H21C . 0.9600 ?
C22 H22A . 0.9600 ?
C22 H22B . 0.9600 ?
C22 H22C . 0.9600 ?
Fe1 C24 2_656 1.945(3) ?
Fe1 C24 . 1.945(3) y
Fe1 C23 2_656 1.953(3) ?
Fe1 C23 . 1.953(3) y
Fe1 C25 . 1.958(4) y
Fe1 C25 2_656 1.958(4) ?
N1 C23 . 1.152(4) ?
N2 C24 . 1.145(4) ?
N3 C25 . 1.158(4) ?
O5 C26A . 1.386(13) ?
O5 C26B . 1.594(7) ?
O5 H5B . 0.8747 ?
C26A C27 . 1.679(13) ?
C26A H26A . 0.9700 ?
C26A H26B . 0.9700 ?
C27 H27A . 0.9600 ?
C27 H27B . 0.9600 ?
C27 H27C . 0.9600 ?
C26B H26C . 0.9600 ?
C26B H26D . 0.9600 ?
C26B H26E . 0.9600 ?
O6 C28A . 1.33(2) ?
O6 C28B . 1.472(16) ?
O6 H6B . 0.8619 ?
C28A C29 . 1.40(2) ?
C28A H28A . 0.9700 ?
C28A H28B . 0.9700 ?
C29 H29A . 0.9600 ?
C29 H29B . 0.9600 ?
C29 H29C . 0.9600 ?
C28B H28C . 0.9600 ?
C28B H28D . 0.9600 ?
C28B H28E . 0.9600 ?
N6 N6 2_556 0.58(3) ?
N6 C36 2_556 1.252(11) ?
N6 C34 2_556 1.377(11) ?
N6 C30 . 1.46(2) ?
N6 C32 . 1.50(3) ?
N6 C36 . 1.561(15) ?
N6 C34 . 1.571(12) ?
C30 C31 . 1.556(18) ?
C30 H30A . 0.9600 ?
C30 H30B . 0.9600 ?
C31 H31A . 0.9600 ?
C31 H31B . 0.9600 ?
C31 H31C . 0.9599 ?
C32 C33 . 1.581(14) ?
C32 H32A . 0.9598 ?
C32 H32B . 0.9600 ?
C33 H33A . 0.9600 ?
C33 H33B . 0.9601 ?
C33 H33C . 0.9598 ?
C34 C35 . 1.455(16) ?
C34 H34A . 0.9598 ?
C34 H34B . 0.9600 ?
C35 H35A . 0.9601 ?
C35 H35B . 0.9600 ?
C35 H35C . 0.9600 ?
C36 C37 . 1.44(2) ?
C36 H36A . 0.9602 ?
C36 H36B . 0.9599 ?
C37 H37A . 0.9601 ?
C37 H37B . 0.9600 ?
C37 H37C . 0.9599 ?

loop_
_geom_hbond_atom_site_label_D
_geom_hbond_atom_site_label_H
_geom_hbond_atom_site_label_A
_geom_hbond_site_symmetry_A
_geom_hbond_distance_DH
_geom_hbond_distance_HA
_geom_hbond_distance_DA
_geom_hbond_angle_DHA
O1W H1C O3 7_557 0.85 2.14 2.959(4) 162
O1W H1C O1 7_557 0.85 2.37 2.948(3) 125
O1W H1D O4 7_557 0.85 2.14 2.929(3) 153
O1W H1D O2 7_557 0.85 2.25 2.901(3) 134
O2W H2C O6 4_546 0.85 1.88 2.698(4) 160
O2W H2D O5 3_445 0.85 1.91 2.751(4) 168
O5 H5B N3 . 0.87 2.08 2.934(5) 166
O6 H6B N2 . 0.86 1.88 2.739(4) 173
